data_7231688
loop_
_publ_author_name
'Wang, Li'
'Zhang, Ruilian'
'Han, Qing-Xin'
'Xu, Cong'
'Chen, Wan-Min'
'Yang, Huan'
'Gao, Guoshu'
'Qin, Wenwu'
'Liu, Wei-Sheng'

_publ_section_title
;
 Amide-functionalized heterometallic helicate cages as highly efficient
 catalysts for CO2 conversion under mild condition
;
_journal_name_full 'Green Chemistry'
_journal_paper_doi 10.1039/C8GC02645A
_journal_year 2018
_chemical_formula_moiety 'C102 H108 N18 Nd4 O42 Zn3, 6(C2 H3 N)'
_chemical_formula_sum 'C114 H126 N24 Nd4 O42 Zn3'
_chemical_formula_weight 3277.45
_chemical_name_systematic
;
 ?
;
_space_group_crystal_system trigonal
_space_group_IT_number 167
_space_group_name_Hall '-R 3 2"c'
_space_group_name_H-M_alt 'R -3 c'
_symmetry_space_group_name_Hall '-R 3 2"c'
_symmetry_space_group_name_H-M 'R -3 c :H'
_atom_sites_solution_hydrogens mixed
_atom_sites_solution_primary direct
_audit_creation_date 2018-05-12
_audit_creation_method
;
Olex2 1.2
(compiled 2017.03.28 svn.r3405 for OlexSys, GUI svn.r5337)
;
_audit_update_record
;
2018-05-12 deposited with the CCDC.
2018-10-15 downloaded from the CCDC.
;
_cell_angle_alpha 90
_cell_angle_beta 90
_cell_angle_gamma 120
_cell_formula_units_Z 6
_cell_length_a 17.8928(5)
_cell_length_b 17.8928(5)
_cell_length_c 69.099(2)
_cell_measurement_reflns_used 3865
_cell_measurement_temperature 290.83(10)
_cell_measurement_theta_max 23.7250
_cell_measurement_theta_min 3.4900
_cell_volume 19158.4(9)
_computing_cell_refinement 'CrysAlisPro 1.171.38.41 (Rigaku OD, 2015)'
_computing_data_collection 'CrysAlisPro 1.171.38.41 (Rigaku OD, 2015)'
_computing_data_reduction 'CrysAlisPro 1.171.38.41 (Rigaku OD, 2015)'
_computing_molecular_graphics 'Olex2 (Dolomanov et al., 2009)'
_computing_publication_material 'Olex2 (Dolomanov et al., 2009)'
_computing_structure_refinement 'XL (Sheldrick, 2008)'
_computing_structure_solution 'ShelXS (Sheldrick, 2008)'
_diffrn_ambient_environment air
_diffrn_ambient_temperature 290.83(10)
_diffrn_detector 'CCD plate'
_diffrn_detector_area_resol_mean 16.0733
_diffrn_detector_type Eos
_diffrn_measured_fraction_theta_full 0.997
_diffrn_measured_fraction_theta_max 0.963
_diffrn_measurement_details
;
List of Runs (angles in degrees, time in seconds):

  # Type    Start    End  Width  t~exp~   \w     \q     \k     \f   Frames
#--------------------------------------------------------------------------
  1  \w     -3.00  25.00   0.50   12.50    --  -17.15 -99.00  60.00   56
  2  \w     39.00  77.00   0.50   12.50    --   20.59  38.00 120.00   76
  3  \w    -47.00  20.00   0.50   12.50    --   20.59 -57.00 150.00  134
  4  \w    -16.00  54.00   0.50   12.50    --   20.59 -99.00-120.00  140
  5  \w    -22.00  41.00   0.50   12.50    --   20.59 -57.00 -90.00  126
  6  \w     -4.00  80.50   0.50   12.50    --   20.59  77.00  30.00  169
;
_diffrn_measurement_device 'four-circle diffractometer'
_diffrn_measurement_device_type 'SuperNova, Dual, Cu at zero, Eos'
_diffrn_measurement_method '\w scans'
_diffrn_orient_matrix_type 'CrysAlisPro convention (1999,Acta A55,543-557)'
_diffrn_orient_matrix_UB_11 0.0284225000
_diffrn_orient_matrix_UB_12 0.0077243000
_diffrn_orient_matrix_UB_13 0.0078708000
_diffrn_orient_matrix_UB_21 0.0146575000
_diffrn_orient_matrix_UB_22 0.0448168000
_diffrn_orient_matrix_UB_23 -0.0005814000
_diffrn_orient_matrix_UB_31 -0.0327569000
_diffrn_orient_matrix_UB_32 -0.0052644000
_diffrn_orient_matrix_UB_33 0.0065656000
_diffrn_radiation_monochromator mirror
_diffrn_radiation_probe x-ray
_diffrn_radiation_type MoK\a
_diffrn_radiation_wavelength 0.71073
_diffrn_reflns_av_R_equivalents 0.1139
_diffrn_reflns_av_unetI/netI 0.0838
_diffrn_reflns_Laue_measured_fraction_full 0.997
_diffrn_reflns_Laue_measured_fraction_max 0.963
_diffrn_reflns_limit_h_max 22
_diffrn_reflns_limit_h_min -24
_diffrn_reflns_limit_k_max 24
_diffrn_reflns_limit_k_min -24
_diffrn_reflns_limit_l_max 82
_diffrn_reflns_limit_l_min -90
_diffrn_reflns_number 43234
_diffrn_reflns_point_group_measured_fraction_full 0.997
_diffrn_reflns_point_group_measured_fraction_max 0.963
_diffrn_reflns_theta_full 25.242
_diffrn_reflns_theta_max 28.856
_diffrn_reflns_theta_min 3.491
_diffrn_source 'micro-focus sealed X-ray tube'
_diffrn_source_type 'SuperNova (Mo) X-ray Source'
_exptl_absorpt_coefficient_mu 2.243
_exptl_absorpt_correction_T_max 1.00000
_exptl_absorpt_correction_T_min 0.82786
_exptl_absorpt_correction_type multi-scan
_exptl_absorpt_process_details
;
CrysAlisPro 1.171.38.41 (Rigaku Oxford Diffraction, 2015)
Empirical absorption correction using spherical harmonics,
 implemented in SCALE3 ABSPACK scaling algorithm.
;
_exptl_crystal_colour 'clear light colourless'
_exptl_crystal_colour_lustre clear
_exptl_crystal_colour_modifier light
_exptl_crystal_colour_primary colourless
_exptl_crystal_density_diffrn 1.704
_exptl_crystal_description block
_exptl_crystal_F_000 9864
_exptl_crystal_size_max 0.2
_exptl_crystal_size_mid 0.15
_exptl_crystal_size_min 0.1
_refine_diff_density_max 1.971
_refine_diff_density_min -0.806
_refine_diff_density_rms 0.136
_refine_ls_extinction_method none
_refine_ls_goodness_of_fit_ref 1.007
_refine_ls_hydrogen_treatment constr
_refine_ls_matrix_type full
_refine_ls_number_parameters 285
_refine_ls_number_reflns 5402
_refine_ls_number_restraints 18
_refine_ls_restrained_S_all 1.010
_refine_ls_R_factor_all 0.1179
_refine_ls_R_factor_gt 0.0489
_refine_ls_shift/su_max 0.000
_refine_ls_shift/su_mean 0.000
_refine_ls_structure_factor_coef Fsqd
_refine_ls_weighting_details
;
 w=1/[\s^2^(Fo^2^)+(0.0439P)^2^+75.9280P]
 where P=(Fo^2^+2Fc^2^)/3
;
_refine_ls_weighting_scheme calc
_refine_ls_wR_factor_gt 0.0974
_refine_ls_wR_factor_ref 0.1245
_reflns_Friedel_coverage 0.000
_reflns_number_gt 2954
_reflns_number_total 5402
_reflns_threshold_expression 'I > 2\s(I)'
_cod_data_source_file c8gc02645a2.cif
_cod_data_source_block l-znnd
_cod_original_cell_volume 19158.4(12)
_cod_database_code 7231688
_shelxl_version_number 2013-2
_shelx_space_group_comment
;
The symmetry employed for this shelxl refinement is uniquely defined
by the following loop, which should always be used as a source of
symmetry information in preference to the above space-group names.
They are only intended as comments.
;
_reflns_odcompleteness_completeness 99.63
_reflns_odcompleteness_iscentric 1
_reflns_odcompleteness_theta 26.32
_olex2_refinement_description
;
1. Fixed Uiso
 At 1.2 times of:
  All C(H) groups, All C(H,H) groups, All N(H) groups
 At 1.5 times of:
  All C(H,H,H) groups, All O(H,H) groups
2. Uiso/Uaniso restraints and constraints
Uanis(C19) \\sim Ueq, Uanis(N4) \\sim Ueq, Uanis(C20) \\sim Ueq: with sigma of
0.01 and sigma for terminal atoms of 0.02
3.a Rotating group:
 O6(H6A,H6B)
3.b Secondary CH2 refined with riding coordinates:
 C8(H8A,H8B), C9(H9A,H9B)
3.c Aromatic/amide H refined with riding coordinates:
 C3(H3), C17(H17), C2(H2), C5(H5), N2(H2A), C4(H4), C16(H16), C13(H13), C10(H10)
3.d Idealised Me refined as rotating group:
 C15(H15A,H15B,H15C), C20(H20A,H20B,H20C)
;
_olex2_submission_special_instructions 'No special instructions were received'
_oxdiff_exptl_absorpt_empirical_details
;
Empirical correction (ABSPACK) includes:
- Absorption correction using spherical harmonics
- Frame scaling
;
_oxdiff_exptl_absorpt_empirical_full_max 1.238
_oxdiff_exptl_absorpt_empirical_full_min 0.832

loop_
_space_group_symop_operation_xyz
'x, y, z'
'-y, x-y, z'
'-x+y, -x, z'
'x-y, -y, -z+1/2'
'-x, -x+y, -z+1/2'
'y, x, -z+1/2'
'x+2/3, y+1/3, z+1/3'
'-y+2/3, x-y+1/3, z+1/3'
'-x+y+2/3, -x+1/3, z+1/3'
'x-y+2/3, -y+1/3, -z+5/6'
'-x+2/3, -x+y+1/3, -z+5/6'
'y+2/3, x+1/3, -z+5/6'
'x+1/3, y+2/3, z+2/3'
'-y+1/3, x-y+2/3, z+2/3'
'-x+y+1/3, -x+2/3, z+2/3'
'x-y+1/3, -y+2/3, -z+7/6'
'-x+1/3, -x+y+2/3, -z+7/6'
'y+1/3, x+2/3, -z+7/6'
'-x, -y, -z'
'y, -x+y, -z'
'x-y, x, -z'
'-x+y, y, z-1/2'
'x, x-y, z-1/2'
'-y, -x, z-1/2'
'-x+2/3, -y+1/3, -z+1/3'
'y+2/3, -x+y+1/3, -z+1/3'
'x-y+2/3, x+1/3, -z+1/3'
'-x+y+2/3, y+1/3, z-1/6'
'x+2/3, x-y+1/3, z-1/6'
'-y+2/3, -x+1/3, z-1/6'
'-x+1/3, -y+2/3, -z+2/3'
'y+1/3, -x+y+2/3, -z+2/3'
'x-y+1/3, x+2/3, -z+2/3'
'-x+y+1/3, y+2/3, z+1/6'
'x+1/3, x-y+2/3, z+1/6'
'-y+1/3, -x+2/3, z+1/6'

loop_
_atom_site_label
_atom_site_type_symbol
_atom_site_fract_x
_atom_site_fract_y
_atom_site_fract_z
_atom_site_U_iso_or_equiv
_atom_site_adp_type
_atom_site_occupancy
_atom_site_site_symmetry_order
_atom_site_calc_flag
_atom_site_refinement_flags_posn
_atom_site_refinement_flags_adp
_atom_site_refinement_flags_occupancy
Nd1 Nd 0.3333 0.6667 0.01632(2) 0.02511(14) Uani 1 3 d S T P
Nd2 Nd 0.3333 0.6667 -0.03638(2) 0.02485(14) Uani 1 3 d S T P
Zn1 Zn 0.57915(5) 0.6667 -0.0833 0.0326(2) Uani 1 2 d S T P
O4 O 0.4248(2) 0.7515(2) -0.00913(5) 0.0283(8) Uani 1 1 d . . .
O1 O 0.1907(2) 0.5281(2) 0.02406(6) 0.0415(10) Uani 1 1 d . . .
C8 C 0.6328(4) 0.6903(4) -0.03290(8) 0.0361(14) Uani 1 1 d . . .
H8A H 0.6731 0.7233 -0.0227 0.043 Uiso 1 1 calc R . .
H8B H 0.6139 0.7268 -0.0390 0.043 Uiso 1 1 calc R . .
O5 O 0.4605(2) 0.6449(2) -0.03686(5) 0.0319(9) Uani 1 1 d . . .
N3 N 0.6176(3) 0.6128(3) -0.06325(6) 0.0309(11) Uani 1 1 d . . .
C1 C 0.4955(3) 0.8295(4) -0.01161(7) 0.0279(12) Uani 1 1 d . . .
C3 C 0.6487(4) 0.9238(4) -0.00851(8) 0.0367(14) Uani 1 1 d . . .
H3 H 0.7023 0.9326 -0.0046 0.044 Uiso 1 1 calc R . .
N1 N 0.5036(3) 0.7268(3) 0.03519(8) 0.0413(13) Uani 1 1 d . . .
C7 C 0.4778(3) 0.5960(4) -0.02762(8) 0.0283(13) Uani 1 1 d . . .
C9 C 0.6783(4) 0.6634(4) -0.04791(8) 0.0353(14) Uani 1 1 d . . .
H9A H 0.7270 0.7143 -0.0534 0.042 Uiso 1 1 calc R . .
H9B H 0.6998 0.6293 -0.0417 0.042 Uiso 1 1 calc R . .
C12 C 0.7230(4) 0.8624(4) -0.08905(8) 0.0327(13) Uani 1 1 d . . .
O3 O 0.5771(3) 0.7593(3) 0.04153(7) 0.0597(14) Uani 1 1 d . . .
C17 C 0.6606(4) 0.9121(4) -0.06496(10) 0.0514(18) Uani 1 1 d . . .
H17 H 0.6149 0.9028 -0.0570 0.062 Uiso 1 1 calc R . .
C2 C 0.5767(4) 0.8437(4) -0.00587(8) 0.0366(14) Uani 1 1 d . . .
H2 H 0.5821 0.7992 -0.0003 0.044 Uiso 1 1 calc R . .
O2 O 0.4543(3) 0.7567(3) 0.03944(7) 0.0605(14) Uani 1 1 d . . .
O7 O 0.5794(3) 0.7700(2) -0.07654(7) 0.0436(11) Uani 1 1 d . . .
C5 C 0.5639(4) 0.9779(3) -0.02231(8) 0.0330(14) Uani 1 1 d . . .
H5 H 0.5598 1.0234 -0.0277 0.040 Uiso 1 1 calc R . .
N2 N 0.5589(3) 0.6153(3) -0.02461(6) 0.0340(11) Uani 1 1 d . . .
H2A H 0.5680 0.5815 -0.0174 0.041 Uiso 1 1 calc R . .
C4 C 0.6436(4) 0.9911(4) -0.01671(8) 0.0360(14) Uani 1 1 d . . .
H4 H 0.6930 1.0445 -0.0185 0.043 Uiso 1 1 calc R . .
C18 C 0.6526(4) 0.8453(4) -0.07694(9) 0.0361(14) Uani 1 1 d . . .
C6 C 0.4894(4) 0.8978(3) -0.02008(8) 0.0291(13) Uani 1 1 d . . .
C16 C 0.7357(5) 0.9921(4) -0.06486(10) 0.065(2) Uani 1 1 d . . .
H16 H 0.7395 1.0348 -0.0566 0.078 Uiso 1 1 calc R . .
O6 O 0.2402(3) 0.6811(3) -0.06139(6) 0.0478(12) Uani 1 1 d . . .
H6A H 0.2210 0.6384 -0.0693 0.072 Uiso 1 1 d GR . .
H6B H 0.2700 0.7281 -0.0677 0.072 Uiso 1 1 d GR . .
C14 C 0.8049(5) 1.0101(4) -0.07670(11) 0.064(2) Uani 1 1 d . . .
C13 C 0.7973(4) 0.9450(4) -0.08845(9) 0.0499(18) Uani 1 1 d . . .
H13 H 0.8434 0.9558 -0.0964 0.060 Uiso 1 1 calc R . .
C15 C 0.8872(6) 1.0979(5) -0.07601(14) 0.100(4) Uani 1 1 d . . .
H15A H 0.8910 1.1300 -0.0875 0.151 Uiso 1 1 calc GR . .
H15B H 0.9364 1.0899 -0.0753 0.151 Uiso 1 1 calc GR . .
H15C H 0.8861 1.1290 -0.0648 0.151 Uiso 1 1 calc GR . .
C10 C 0.5895(4) 0.5314(4) -0.06413(8) 0.0349(14) Uani 1 1 d . . .
H10 H 0.6117 0.5090 -0.0551 0.042 Uiso 1 1 calc R . .
N4 N 0.8949(12) 1.0898(11) -0.0188(3) 0.256(9) Uani 1 1 d . U .
C20 C 0.8386(11) 0.9172(10) -0.0312(3) 0.199(7) Uani 1 1 d . U .
H20A H 0.8655 0.9189 -0.0433 0.299 Uiso 1 1 calc GR . .
H20B H 0.7770 0.8848 -0.0327 0.299 Uiso 1 1 calc GR . .
H20C H 0.8560 0.8901 -0.0216 0.299 Uiso 1 1 calc GR . .
C19 C 0.8685(12) 1.0179(16) -0.0242(3) 0.206(8) Uani 1 1 d . U .

loop_
_atom_site_aniso_label
_atom_site_aniso_U_11
_atom_site_aniso_U_22
_atom_site_aniso_U_33
_atom_site_aniso_U_23
_atom_site_aniso_U_13
_atom_site_aniso_U_12
Nd1 0.02618(18) 0.02618(18) 0.0230(3) 0.000 0.000 0.01309(9)
Nd2 0.02696(18) 0.02696(18) 0.0206(3) 0.000 0.000 0.01348(9)
Zn1 0.0332(4) 0.0302(5) 0.0334(5) 0.0018(4) 0.0009(2) 0.0151(3)
O4 0.024(2) 0.028(2) 0.029(2) 0.0018(17) 0.0002(17) 0.0099(17)
O1 0.035(2) 0.041(2) 0.049(3) 0.007(2) 0.002(2) 0.019(2)
C8 0.032(3) 0.040(3) 0.034(3) -0.001(3) -0.004(3) 0.016(3)
O5 0.027(2) 0.037(2) 0.033(2) 0.0066(18) 0.0023(17) 0.0172(18)
N3 0.029(3) 0.038(3) 0.027(3) -0.003(2) -0.001(2) 0.017(2)
C1 0.027(3) 0.033(3) 0.021(3) -0.003(2) -0.001(2) 0.013(3)
C3 0.034(3) 0.042(4) 0.031(3) -0.008(3) -0.004(3) 0.017(3)
N1 0.041(3) 0.045(3) 0.042(3) 0.001(3) -0.010(3) 0.025(3)
C7 0.027(3) 0.038(3) 0.020(3) -0.008(3) -0.002(2) 0.016(3)
C9 0.030(3) 0.042(4) 0.032(3) -0.001(3) -0.002(3) 0.017(3)
C12 0.032(3) 0.032(3) 0.024(3) 0.001(3) 0.003(2) 0.008(3)
O3 0.045(3) 0.065(3) 0.070(4) -0.016(3) -0.027(3) 0.028(3)
C17 0.058(5) 0.042(4) 0.044(4) 0.002(3) 0.012(4) 0.017(4)
C2 0.037(3) 0.038(3) 0.037(4) 0.004(3) 0.003(3) 0.020(3)
O2 0.057(3) 0.070(3) 0.069(4) -0.039(3) -0.030(3) 0.044(3)
O7 0.034(2) 0.029(2) 0.063(3) 0.004(2) 0.021(2) 0.0114(19)
C5 0.044(4) 0.026(3) 0.025(3) 0.001(2) 0.000(3) 0.014(3)
N2 0.031(3) 0.048(3) 0.027(3) 0.010(2) 0.005(2) 0.023(2)
C4 0.035(3) 0.028(3) 0.029(3) -0.008(3) 0.004(3) 0.004(3)
C18 0.041(4) 0.033(3) 0.032(3) -0.002(3) 0.006(3) 0.016(3)
C6 0.035(3) 0.030(3) 0.024(3) -0.001(2) 0.003(2) 0.018(3)
C16 0.089(6) 0.042(4) 0.040(4) -0.012(3) 0.006(4) 0.016(4)
O6 0.063(3) 0.037(2) 0.042(3) -0.008(2) -0.022(2) 0.023(2)
C14 0.059(5) 0.046(4) 0.048(5) -0.004(4) 0.009(4) -0.002(4)
C13 0.049(4) 0.043(4) 0.036(4) 0.001(3) 0.011(3) 0.006(3)
C15 0.087(6) 0.063(5) 0.079(7) -0.019(5) 0.019(5) -0.016(5)
C10 0.037(3) 0.046(4) 0.028(3) 0.003(3) -0.002(3) 0.026(3)
N4 0.305(16) 0.190(12) 0.252(15) -0.060(11) -0.032(12) 0.108(12)
C20 0.184(13) 0.197(13) 0.191(14) -0.029(11) 0.030(11) 0.075(10)
C19 0.183(11) 0.228(12) 0.201(12) 0.004(9) 0.010(8) 0.098(9)

loop_
_atom_type_symbol
_atom_type_description
_atom_type_scat_dispersion_real
_atom_type_scat_dispersion_imag
_atom_type_scat_source
C C 0.0033 0.0016 'International Tables Vol C Tables 4.2.6.8 and 6.1.1.4'
H H 0.0000 0.0000 'International Tables Vol C Tables 4.2.6.8 and 6.1.1.4'
N N 0.0061 0.0033 'International Tables Vol C Tables 4.2.6.8 and 6.1.1.4'
Nd Nd -0.1943 3.0179 'International Tables Vol C Tables 4.2.6.8 and 6.1.1.4'
O O 0.0106 0.0060 'International Tables Vol C Tables 4.2.6.8 and 6.1.1.4'
Zn Zn 0.2839 1.4301 'International Tables Vol C Tables 4.2.6.8 and 6.1.1.4'

loop_
_geom_angle_atom_site_label_1
_geom_angle_atom_site_label_2
_geom_angle_atom_site_label_3
_geom_angle
_geom_angle_site_symmetry_1
_geom_angle_site_symmetry_3
O4 Nd1 O4 70.73(13) . 2_665
O4 Nd1 O4 70.73(13) . 3_565
O4 Nd1 O4 70.73(13) 2_665 3_565
O4 Nd1 O1 81.41(13) . 3_565
O4 Nd1 O1 78.78(13) 2_665 3_565
O4 Nd1 O1 143.88(13) 3_565 3_565
O4 Nd1 O1 143.88(13) . .
O4 Nd1 O1 81.41(13) 2_665 .
O4 Nd1 O1 78.78(13) 3_565 .
O4 Nd1 O1 143.88(13) 2_665 2_665
O4 Nd1 O1 78.78(13) . 2_665
O4 Nd1 O1 81.41(13) 3_565 2_665
O4 Nd1 N1 105.31(14) . 2_665
O4 Nd1 N1 80.75(13) 2_665 2_665
O4 Nd1 N1 80.75(13) . .
O4 Nd1 N1 150.96(13) 3_565 2_665
O4 Nd1 N1 80.75(13) 3_565 3_565
O4 Nd1 N1 105.31(14) 2_665 3_565
O4 Nd1 N1 150.97(13) 2_665 .
O4 Nd1 N1 105.32(14) 3_565 .
O4 Nd1 N1 150.96(13) . 3_565
O4 Nd1 O2 87.93(15) 3_565 3_565
O4 Nd1 O2 87.93(15) 2_665 2_665
O4 Nd1 O2 143.85(14) . 3_565
O4 Nd1 O2 130.09(13) 3_565 .
O4 Nd1 O2 143.85(14) 2_665 .
O4 Nd1 O2 87.92(15) . .
O4 Nd1 O2 130.10(13) 2_665 3_565
O4 Nd1 O2 130.10(13) . 2_665
O4 Nd1 O2 143.86(14) 3_565 2_665
O1 Nd1 O1 115.80(7) 3_565 .
O1 Nd1 O1 115.80(7) . 2_665
O1 Nd1 O1 115.80(7) 3_565 2_665
O1 Nd1 N1 91.96(13) 3_565 .
O1 Nd1 N1 126.87(13) 2_665 2_665
O1 Nd1 N1 24.85(12) 2_665 .
O1 Nd1 N1 126.87(13) . .
O1 Nd1 N1 24.85(12) . 3_565
O1 Nd1 N1 91.96(13) 2_665 3_565
O1 Nd1 N1 24.85(12) 3_565 2_665
O1 Nd1 N1 126.87(13) 3_565 3_565
O1 Nd1 N1 91.97(13) . 2_665
N1 Nd1 N1 102.25(13) 2_665 3_565
N1 Nd1 N1 102.24(13) 2_665 .
N1 Nd1 N1 102.24(13) 3_565 .
O2 Nd1 O1 49.78(13) 3_565 .
O2 Nd1 O1 69.19(14) . 3_565
O2 Nd1 O1 69.19(14) 2_665 .
O2 Nd1 O1 127.27(16) 3_565 3_565
O2 Nd1 O1 49.77(13) . 2_665
O2 Nd1 O1 127.27(16) 2_665 2_665
O2 Nd1 O1 69.19(14) 3_565 2_665
O2 Nd1 O1 127.28(16) . .
O2 Nd1 O1 49.77(13) 2_665 3_565
O2 Nd1 N1 77.18(14) . 2_665
O2 Nd1 N1 25.07(14) . .
O2 Nd1 N1 25.07(14) 2_665 2_665
O2 Nd1 N1 77.18(14) 2_665 3_565
O2 Nd1 N1 25.07(14) 3_565 3_565
O2 Nd1 N1 107.10(16) 2_665 .
O2 Nd1 N1 107.10(16) 3_565 2_665
O2 Nd1 N1 107.11(16) . 3_565
O2 Nd1 N1 77.18(14) 3_565 .
O2 Nd1 O2 84.07(18) 2_665 3_565
O2 Nd1 O2 84.07(18) . 2_665
O2 Nd1 O2 84.07(18) . 3_565
O4 Nd2 Nd1 40.01(8) 2_665 .
O4 Nd2 Nd1 40.01(8) 3_565 .
O4 Nd2 Nd1 40.00(8) . .
O4 Nd2 O4 67.66(13) 2_665 .
O4 Nd2 O4 67.66(13) 2_665 3_565
O4 Nd2 O4 67.66(13) 3_565 .
O4 Nd2 O5 130.64(12) 3_565 2_665
O4 Nd2 O5 74.27(12) 3_565 3_565
O4 Nd2 O5 130.64(12) . 3_565
O4 Nd2 O5 69.52(12) 2_665 3_565
O4 Nd2 O5 69.52(12) 3_565 .
O4 Nd2 O5 130.64(12) 2_665 .
O4 Nd2 O5 74.27(12) . .
O4 Nd2 O5 69.52(12) . 2_665
O4 Nd2 O5 74.27(12) 2_665 2_665
O4 Nd2 O6 137.51(12) 2_665 2_665
O4 Nd2 O6 93.73(13) 3_565 2_665
O4 Nd2 O6 137.51(12) 3_565 3_565
O4 Nd2 O6 137.52(12) . .
O4 Nd2 O6 93.73(13) . 3_565
O4 Nd2 O6 141.70(13) 2_665 3_565
O4 Nd2 O6 141.70(13) . 2_665
O4 Nd2 O6 141.70(13) 3_565 .
O4 Nd2 O6 93.73(13) 2_665 .
O5 Nd2 Nd1 90.76(9) . .
O5 Nd2 Nd1 90.75(9) 3_565 .
O5 Nd2 Nd1 90.75(9) 2_665 .
O5 Nd2 O5 119.983(4) 2_665 3_565
O5 Nd2 O5 119.984(5) 3_565 .
O5 Nd2 O5 119.982(4) 2_665 .
O5 Nd2 O6 68.71(13) 2_665 .
O5 Nd2 O6 67.78(13) 3_565 .
O5 Nd2 O6 135.55(14) . .
O5 Nd2 O6 67.78(13) 2_665 3_565
O5 Nd2 O6 135.56(14) 3_565 3_565
O5 Nd2 O6 68.71(13) . 3_565
O5 Nd2 O6 135.56(14) 2_665 2_665
O5 Nd2 O6 68.71(13) 3_565 2_665
O5 Nd2 O6 67.78(13) . 2_665
O6 Nd2 Nd1 133.68(10) 3_565 .
O6 Nd2 Nd1 133.69(10) . .
O6 Nd2 Nd1 133.68(10) 2_665 .
O6 Nd2 O6 77.55(16) 3_565 2_665
O6 Nd2 O6 77.55(16) 2_665 .
O6 Nd2 O6 77.55(16) 3_565 .
N3 Zn1 N3 108.3(2) . 10_564
O7 Zn1 N3 117.55(19) 10_564 10_564
O7 Zn1 N3 95.90(17) . 10_564
O7 Zn1 N3 95.90(17) 10_564 .
O7 Zn1 N3 117.54(19) . .
O7 Zn1 O7 122.3(2) . 10_564
Nd1 O4 Nd2 98.06(12) . .
C1 O4 Nd1 138.6(3) . .
C1 O4 Nd2 122.2(3) . .
N1 O1 Nd1 95.8(3) 3_565 .
H8A C8 H8B 108.0 . .
C9 C8 H8A 109.4 . .
C9 C8 H8B 109.4 . .
N2 C8 H8A 109.4 . .
N2 C8 H8B 109.4 . .
N2 C8 C9 111.0(5) . .
C7 O5 Nd2 132.2(3) . .
C9 N3 Zn1 122.3(4) . .
C10 N3 Zn1 118.7(4) . .
C10 N3 C9 119.0(5) . .
O4 C1 C2 120.3(5) . .
O4 C1 C6 120.8(5) . .
C2 C1 C6 119.0(5) . .
C2 C3 H3 119.0 . .
C4 C3 H3 119.0 . .
C4 C3 C2 121.9(6) . .
O1 N1 Nd1 59.3(3) 2_665 .
O1 N1 O2 115.8(5) 2_665 .
O3 N1 Nd1 172.7(4) . .
O3 N1 O1 122.6(5) . 2_665
O3 N1 O2 121.6(5) . .
O2 N1 Nd1 57.0(3) . .
O5 C7 N2 121.5(5) . .
O5 C7 C6 121.8(5) . 3_565
N2 C7 C6 116.7(5) . 3_565
C8 C9 H9A 109.7 . .
C8 C9 H9B 109.7 . .
N3 C9 C8 109.7(4) . .
N3 C9 H9A 109.7 . .
N3 C9 H9B 109.7 . .
H9A C9 H9B 108.2 . .
C18 C12 C10 125.0(5) . 10_564
C13 C12 C18 118.7(5) . .
C13 C12 C10 116.3(5) . 10_564
C18 C17 H17 119.5 . .
C16 C17 H17 119.5 . .
C16 C17 C18 120.9(6) . .
C1 C2 H2 120.2 . .
C3 C2 C1 119.7(6) . .
C3 C2 H2 120.2 . .
N1 O2 Nd1 98.0(3) . .
C18 O7 Zn1 120.2(4) . .
C4 C5 H5 119.3 . .
C4 C5 C6 121.4(5) . .
C6 C5 H5 119.3 . .
C8 N2 H2A 118.3 . .
C7 N2 C8 123.4(5) . .
C7 N2 H2A 118.3 . .
C3 C4 C5 118.8(5) . .
C3 C4 H4 120.6 . .
C5 C4 H4 120.6 . .
C17 C18 C12 117.8(5) . .
O7 C18 C12 123.5(5) . .
O7 C18 C17 118.8(5) . .
C1 C6 C7 119.5(5) . 2_665
C5 C6 C1 119.2(5) . .
C5 C6 C7 121.2(5) . 2_665
C17 C16 H16 119.0 . .
C14 C16 C17 122.1(7) . .
C14 C16 H16 119.0 . .
Nd2 O6 H6A 109.8 . .
Nd2 O6 H6B 109.4 . .
H6A O6 H6B 109.3 . .
C16 C14 C15 120.9(7) . .
C13 C14 C16 117.1(6) . .
C13 C14 C15 121.9(7) . .
C12 C13 H13 118.3 . .
C14 C13 C12 123.4(6) . .
C14 C13 H13 118.3 . .
C14 C15 H15A 109.5 . .
C14 C15 H15B 109.5 . .
C14 C15 H15C 109.5 . .
H15A C15 H15B 109.5 . .
H15A C15 H15C 109.5 . .
H15B C15 H15C 109.5 . .
N3 C10 C12 126.9(5) . 10_564
N3 C10 H10 116.6 . .
C12 C10 H10 116.6 10_564 .
H20A C20 H20B 109.5 . .
H20A C20 H20C 109.5 . .
H20B C20 H20C 109.5 . .
C19 C20 H20A 109.5 . .
C19 C20 H20B 109.5 . .
C19 C20 H20C 109.5 . .
N4 C19 C20 176(2) . .

loop_
_geom_bond_atom_site_label_1
_geom_bond_atom_site_label_2
_geom_bond_distance
_geom_bond_site_symmetry_2
Nd1 O4 2.364(4) .
Nd1 O4 2.364(3) 2_665
Nd1 O4 2.364(3) 3_565
Nd1 O1 2.573(4) 3_565
Nd1 O1 2.573(4) .
Nd1 O1 2.573(4) 2_665
Nd1 N1 2.976(5) 2_665
Nd1 N1 2.976(5) 3_565
Nd1 N1 2.976(5) .
Nd1 O2 2.520(4) 3_565
Nd1 O2 2.519(4) .
Nd1 O2 2.520(4) 2_665
Nd2 O4 2.458(4) 3_565
Nd2 O4 2.458(4) .
Nd2 O4 2.458(4) 2_665
Nd2 O5 2.494(4) .
Nd2 O5 2.494(3) 2_665
Nd2 O5 2.494(3) 3_565
Nd2 O6 2.502(4) .
Nd2 O6 2.501(4) 3_565
Nd2 O6 2.501(4) 2_665
Zn1 N3 1.998(5) 10_564
Zn1 N3 1.998(5) .
Zn1 O7 1.905(4) 10_564
Zn1 O7 1.905(4) .
O4 C1 1.346(6) .
O1 N1 1.257(6) 3_565
C8 H8A 0.9700 .
C8 H8B 0.9700 .
C8 C9 1.537(8) .
C8 N2 1.450(7) .
O5 C7 1.239(6) .
N3 C9 1.463(7) .
N3 C10 1.284(7) .
C1 C2 1.402(7) .
C1 C6 1.408(7) .
C3 H3 0.9300 .
C3 C2 1.379(8) .
C3 C4 1.374(8) .
N1 O1 1.257(6) 2_665
N1 O3 1.223(6) .
N1 O2 1.273(6) .
C7 N2 1.330(6) .
C7 C6 1.500(8) 3_565
C9 H9A 0.9700 .
C9 H9B 0.9700 .
C12 C18 1.413(8) .
C12 C13 1.410(8) .
C12 C10 1.440(8) 10_564
C17 H17 0.9300 .
C17 C18 1.401(8) .
C17 C16 1.390(9) .
C2 H2 0.9300 .
O7 C18 1.330(7) .
C5 H5 0.9300 .
C5 C4 1.379(8) .
C5 C6 1.395(7) .
N2 H2A 0.8600 .
C4 H4 0.9300 .
C6 C7 1.500(8) 2_665
C16 H16 0.9300 .
C16 C14 1.381(10) .
O6 H6A 0.8570 .
O6 H6B 0.8558 .
C14 C13 1.370(9) .
C14 C15 1.525(9) .
C13 H13 0.9300 .
C15 H15A 0.9600 .
C15 H15B 0.9600 .
C15 H15C 0.9600 .
C10 C12 1.440(8) 10_564
C10 H10 0.9300 .
N4 C19 1.19(2) .
C20 H20A 0.9600 .
C20 H20B 0.9600 .
C20 H20C 0.9600 .
C20 C19 1.67(2) .

loop_
_geom_torsion_atom_site_label_1
_geom_torsion_atom_site_label_2
_geom_torsion_atom_site_label_3
_geom_torsion_atom_site_label_4
_geom_torsion
_geom_torsion_site_symmetry_1
_geom_torsion_site_symmetry_4
Nd1 O4 C1 C2 74.8(7) . .
Nd1 O4 C1 C6 -105.7(5) . .
Nd2 O4 C1 C2 -120.4(5) . .
Nd2 O4 C1 C6 59.2(6) . .
Nd2 O5 C7 N2 -154.4(4) . .
Nd2 O5 C7 C6 28.4(7) . 3_565
Zn1 N3 C9 C8 73.5(5) . .
Zn1 N3 C10 C12 -4.4(8) . 10_564
Zn1 O7 C18 C12 26.8(8) . .
Zn1 O7 C18 C17 -154.0(5) . .
O4 C1 C2 C3 179.9(5) . .
O4 C1 C6 C7 -4.1(7) . 2_665
O4 C1 C6 C5 179.6(5) . .
O1 N1 O2 Nd1 -8.0(6) 2_665 .
O5 C7 N2 C8 -4.7(8) . .
C9 C8 N2 C7 -112.4(6) . .
C9 N3 C10 C12 177.3(5) . 10_564
O3 N1 O2 Nd1 171.5(5) . .
C17 C16 C14 C13 -1.1(12) . .
C17 C16 C14 C15 -178.9(8) . .
C2 C1 C6 C7 175.5(5) . 2_665
C2 C1 C6 C5 -0.8(8) . .
C2 C3 C4 C5 0.5(9) . .
N2 C8 C9 N3 58.6(6) . .
C4 C3 C2 C1 -0.2(9) . .
C4 C5 C6 C1 1.2(8) . .
C4 C5 C6 C7 -175.1(5) . 2_665
C18 C12 C13 C14 -0.1(10) . .
C18 C17 C16 C14 1.2(12) . .
C6 C1 C2 C3 0.3(8) . .
C6 C7 N2 C8 172.6(5) 3_565 .
C6 C5 C4 C3 -1.0(8) . .
C16 C17 C18 C12 -0.7(10) . .
C16 C17 C18 O7 -180.0(6) . .
C16 C14 C13 C12 0.5(12) . .
C13 C12 C18 C17 0.2(9) . .
C13 C12 C18 O7 179.4(6) . .
C15 C14 C13 C12 178.3(8) . .
C10 N3 C9 C8 -108.2(6) . .
C10 C12 C18 C17 -178.5(6) 10_564 .
C10 C12 C18 O7 0.7(10) 10_564 .
C10 C12 C13 C14 178.7(7) 10_564 .
